data_1543902
loop_
_publ_author_name
'Rillema, D. Paul'
'Moore, Curtis'
'Jehan, Ali'

_publ_section_title
;
 (Biphenyl-2,2'-diyl)[1,3-bis(diphenylphosphanyl)propane-\k^2^<i>P</i>,<i>P</i>']platinum(II)
;
_journal_coeditor_code WM4022
_journal_issue 8
_journal_name_full IUCrData
_journal_page_first x161277
_journal_paper_doi 10.1107/S2414314616012773
_journal_volume 1
_journal_year 2016
_chemical_formula_iupac '[Pt (C12 H8) (C27 H26 P2)]'
_chemical_formula_moiety 'C39 H34 P2 Pt'
_chemical_formula_sum 'C39 H34 P2 Pt'
_chemical_formula_weight 759.69
_chemical_name_systematic (Biphenyl-2,2'-diyl)[1,3-bis(diphenylphosphanyl)propane-\k^2^<i>P</i>,<i>P</i>']platinum(II)
_space_group_crystal_system orthorhombic
_space_group_IT_number 19
_space_group_name_Hall 'P 2ac 2ab'
_space_group_name_H-M_alt 'P 21 21 21'
_symmetry_space_group_name_Hall 'P 2ac 2ab'
_symmetry_space_group_name_H-M 'P 21 21 21'
_atom_sites_solution_hydrogens geom
_atom_sites_solution_primary direct
_atom_sites_solution_secondary difmap
_audit_creation_method
;
Olex2 1.2-beta
(compiled 2016.02.19 svn.r3266 for OlexSys, GUI svn.r5155)
;
_cell_angle_alpha 90
_cell_angle_beta 90
_cell_angle_gamma 90
_cell_formula_units_Z 4
_cell_length_a 10.4487(8)
_cell_length_b 16.8817(13)
_cell_length_c 17.3829(14)
_cell_measurement_reflns_used 9939
_cell_measurement_temperature 100
_cell_measurement_theta_max 25.346
_cell_measurement_theta_min 2.274
_cell_volume 3066.2(4)
_computing_cell_refinement
;
SAINT (Bruker, 2013)
;
_computing_data_collection
;
APEX2 (Bruker, 2013)
;
_computing_data_reduction
;
SAINT (Bruker, 2013)
;
_computing_molecular_graphics
;
<i>OLEX2</i> (Dolomanov <i>et al.</i>,  2009)
;
_computing_publication_material
;
<i>OLEX2</i> (Dolomanov <i>et al.</i>,  2009)
;
_computing_structure_refinement
;
SHELXL2014 (Sheldrick, 2015b)
;
_computing_structure_solution
;
SHELXT (Sheldrick, 2015a)
;
_diffrn_ambient_temperature 100
_diffrn_detector_area_resol_mean 7.9
_diffrn_measured_fraction_theta_full 0.998
_diffrn_measured_fraction_theta_max 0.998
_diffrn_measurement_device 'Kappa Four-Circle Diffractometer'
_diffrn_measurement_device_type 'Bruker X8 APEXII'
_diffrn_measurement_method '\w and \f scans'
_diffrn_radiation_monochromator graphite
_diffrn_radiation_type MoK\a
_diffrn_radiation_wavelength 0.71073
_diffrn_reflns_av_R_equivalents 0.0398
_diffrn_reflns_limit_h_max 12
_diffrn_reflns_limit_h_min -12
_diffrn_reflns_limit_k_max 20
_diffrn_reflns_limit_k_min -20
_diffrn_reflns_limit_l_max 20
_diffrn_reflns_limit_l_min -20
_diffrn_reflns_number 34318
_diffrn_reflns_theta_full 25.000
_diffrn_reflns_theta_max 25.356
_diffrn_reflns_theta_min 1.682
_diffrn_standards_number 0
_exptl_absorpt_coefficient_mu 4.708
_exptl_absorpt_correction_T_max 0.0916
_exptl_absorpt_correction_T_min 0.0609
_exptl_absorpt_correction_type multi-scan
_exptl_absorpt_process_details
;
(<i>SADABS</i>; Bruker, 2013)
;
_exptl_crystal_colour Yellow
_exptl_crystal_density_diffrn 1.646
_exptl_crystal_description Block
_exptl_crystal_F_000 1504
_exptl_crystal_size_max 0.157
_exptl_crystal_size_mid 0.143
_exptl_crystal_size_min 0.129
_refine_diff_density_max 0.344
_refine_diff_density_min -0.315
_refine_ls_abs_structure_details
;
Flack <i>x</i> determined using 2339 quotients
[(<i>I</i>^+^)-(<i>I</i>^-^)]/[(<i>I</i>^+^)+(<i>I</i>^-^)]
(Parsons <i>et al.</i>, 2013)
;
_refine_ls_abs_structure_Flack -0.015(3)
_refine_ls_extinction_method none
_refine_ls_goodness_of_fit_ref 1.039
_refine_ls_hydrogen_treatment constr
_refine_ls_matrix_type full
_refine_ls_number_parameters 379
_refine_ls_number_reflns 5614
_refine_ls_number_restraints 0
_refine_ls_restrained_S_all 1.039
_refine_ls_R_factor_all 0.0172
_refine_ls_R_factor_gt 0.0162
_refine_ls_shift/su_max 0.001
_refine_ls_shift/su_mean 0.000
_refine_ls_structure_factor_coef Fsqd
_refine_ls_weighting_details 'w=1/[\s^2^(Fo^2^)+(0.0167P)^2^] where P=(Fo^2^+2Fc^2^)/3'
_refine_ls_weighting_scheme calc
_refine_ls_wR_factor_gt 0.0346
_refine_ls_wR_factor_ref 0.0349
_reflns_number_gt 5472
_reflns_number_total 5614
_reflns_threshold_expression 'I > 2\s(I)'
_cod_data_source_file wm4022sup1.cif
_cod_data_source_block I
_cod_database_code 1543902
_shelx_space_group_comment
;
The symmetry employed for this shelxl refinement is uniquely defined
by the following loop, which should always be used as a source of
symmetry information in preference to the above space-group names.
They are only intended as comments.
;
_shelx_estimated_absorpt_t_min 0.525
_shelx_estimated_absorpt_t_max 0.582

loop_
_space_group_symop_operation_xyz
'x, y, z'
'-x+1/2, -y, z+1/2'
'-x, y+1/2, -z+1/2'
'x+1/2, -y+1/2, -z'

loop_
_atom_site_type_symbol
_atom_site_label
_atom_site_fract_x
_atom_site_fract_y
_atom_site_fract_z
_atom_site_U_iso_or_equiv
_atom_site_adp_type
_atom_site_calc_flag
_atom_site_occupancy
Pt Pt1 0.43259(2) 0.45678(2) 0.59054(2) 0.01281(5) Uani d 1
P P1 0.63061(10) 0.50521(7) 0.55401(7) 0.0150(2) Uani d 1
P P2 0.32547(10) 0.52666(6) 0.49673(6) 0.0147(2) Uani d 1
C C1 0.5101(4) 0.3901(2) 0.6801(2) 0.0135(9) Uani d 1
C C2 0.2673(4) 0.4035(2) 0.6328(2) 0.0142(9) Uani d 1
C C3 0.6388(4) 0.3790(3) 0.7007(3) 0.0183(10) Uani d 1
H H3 0.7035 0.4000 0.6682 0.022 Uiso calc 1
C C4 0.6753(4) 0.3386(2) 0.7667(3) 0.0195(10) Uani d 1
H H4 0.7635 0.3331 0.7788 0.023 Uiso calc 1
C C5 0.5839(4) 0.3064(2) 0.8146(2) 0.0211(10) Uani d 1
H H5 0.6085 0.2801 0.8606 0.025 Uiso calc 1
C C6 0.4554(4) 0.3126(2) 0.7949(2) 0.0192(10) Uani d 1
H H6 0.3920 0.2894 0.8269 0.023 Uiso calc 1
C C7 0.4185(4) 0.3531(2) 0.7278(2) 0.0154(9) Uani d 1
C C8 0.2855(4) 0.3584(2) 0.7003(2) 0.0152(9) Uani d 1
C C9 0.1838(4) 0.3177(3) 0.7346(3) 0.0204(10) Uani d 1
H H9 0.1977 0.2892 0.7810 0.024 Uiso calc 1
C C10 0.0630(4) 0.3183(2) 0.7018(2) 0.0215(10) Uani d 1
H H10 -0.0054 0.2899 0.7250 0.026 Uiso calc 1
C C11 0.0432(4) 0.3609(2) 0.6348(3) 0.0193(10) Uani d 1
H H11 -0.0388 0.3609 0.6111 0.023 Uiso calc 1
C C12 0.1438(4) 0.4041(2) 0.6018(3) 0.0168(10) Uani d 1
H H12 0.1275 0.4347 0.5570 0.020 Uiso calc 1
C C13 0.6409(4) 0.5878(3) 0.4846(3) 0.0196(11) Uani d 1
H H13A 0.6266 0.6382 0.5124 0.024 Uiso calc 1
H H13B 0.7286 0.5894 0.4630 0.024 Uiso calc 1
C C14 0.5459(4) 0.5826(2) 0.4185(3) 0.0212(10) Uani d 1
H H14A 0.5455 0.5280 0.3979 0.025 Uiso calc 1
H H14B 0.5733 0.6187 0.3767 0.025 Uiso calc 1
C C15 0.4107(4) 0.6049(2) 0.4443(3) 0.0197(10) Uani d 1
H H15A 0.3600 0.6194 0.3983 0.024 Uiso calc 1
H H15B 0.4160 0.6524 0.4776 0.024 Uiso calc 1
C C16 0.7210(4) 0.5468(3) 0.6349(2) 0.0174(9) Uani d 1
C C17 0.8461(4) 0.5268(2) 0.6541(3) 0.0205(10) Uani d 1
H H17 0.8945 0.4937 0.6209 0.025 Uiso calc 1
C C18 0.9004(4) 0.5550(3) 0.7215(3) 0.0267(11) Uani d 1
H H18 0.9853 0.5403 0.7348 0.032 Uiso calc 1
C C19 0.8315(5) 0.6046(3) 0.7697(3) 0.0303(12) Uani d 1
H H19 0.8685 0.6234 0.8161 0.036 Uiso calc 1
C C20 0.7076(5) 0.6268(3) 0.7495(3) 0.0285(11) Uani d 1
H H20 0.6608 0.6623 0.7813 0.034 Uiso calc 1
C C21 0.6528(4) 0.5972(3) 0.6831(3) 0.0228(11) Uani d 1
H H21 0.5675 0.6115 0.6702 0.027 Uiso calc 1
C C22 0.7279(4) 0.4291(2) 0.5079(2) 0.0158(9) Uani d 1
C C23 0.8501(4) 0.4447(3) 0.4783(2) 0.0191(10) Uani d 1
H H23 0.8851 0.4965 0.4826 0.023 Uiso calc 1
C C24 0.9200(4) 0.3860(3) 0.4430(2) 0.0217(10) Uani d 1
H H24 1.0030 0.3972 0.4235 0.026 Uiso calc 1
C C25 0.8689(4) 0.3100(3) 0.4359(3) 0.0238(11) Uani d 1
H H25 0.9180 0.2692 0.4125 0.029 Uiso calc 1
C C26 0.7477(4) 0.2938(3) 0.4626(2) 0.0209(10) Uani d 1
H H26 0.7118 0.2426 0.4561 0.025 Uiso calc 1
C C27 0.6780(4) 0.3534(3) 0.4995(2) 0.0188(10) Uani d 1
H H27 0.5952 0.3419 0.5191 0.023 Uiso calc 1
C C28 0.2667(3) 0.4647(2) 0.4184(2) 0.0153(8) Uani d 1
C C29 0.2077(4) 0.4952(3) 0.3526(2) 0.0200(10) Uani d 1
H H29 0.1991 0.5509 0.3469 0.024 Uiso calc 1
C C30 0.1613(4) 0.4452(3) 0.2954(3) 0.0233(10) Uani d 1
H H30 0.1201 0.4666 0.2514 0.028 Uiso calc 1
C C31 0.1753(4) 0.3638(3) 0.3030(3) 0.0204(10) Uani d 1
H H31 0.1421 0.3294 0.2646 0.024 Uiso calc 1
C C32 0.2375(4) 0.3327(3) 0.3663(3) 0.0200(10) Uani d 1
H H32 0.2492 0.2771 0.3705 0.024 Uiso calc 1
C C33 0.2832(4) 0.3826(2) 0.4239(2) 0.0175(10) Uani d 1
H H33 0.3257 0.3608 0.4673 0.021 Uiso calc 1
C C34 0.1939(4) 0.5878(2) 0.5334(3) 0.0166(9) Uani d 1
C C35 0.2107(4) 0.6179(3) 0.6078(2) 0.0198(10) Uani d 1
H H35 0.2825 0.6016 0.6374 0.024 Uiso calc 1
C C36 0.1244(4) 0.6710(3) 0.6389(3) 0.0248(11) Uani d 1
H H36 0.1372 0.6906 0.6895 0.030 Uiso calc 1
C C37 0.0195(4) 0.6956(2) 0.5968(3) 0.0212(10) Uani d 1
H H37 -0.0392 0.7325 0.6182 0.025 Uiso calc 1
C C38 0.0006(4) 0.6661(3) 0.5233(3) 0.0218(11) Uani d 1
H H38 -0.0715 0.6828 0.4943 0.026 Uiso calc 1
C C39 0.0867(4) 0.6121(2) 0.4918(3) 0.0193(10) Uani d 1
H H39 0.0724 0.5918 0.4416 0.023 Uiso calc 1

loop_
_atom_site_aniso_label
_atom_site_aniso_U_11
_atom_site_aniso_U_22
_atom_site_aniso_U_33
_atom_site_aniso_U_12
_atom_site_aniso_U_13
_atom_site_aniso_U_23
Pt1 0.01280(7) 0.01190(7) 0.01373(8) 0.00037(7) 0.00056(7) 0.00096(7)
P1 0.0148(5) 0.0130(6) 0.0171(6) 0.0004(5) 0.0019(5) 0.0000(5)
P2 0.0162(5) 0.0129(6) 0.0149(6) 0.0007(4) -0.0001(4) 0.0010(4)
C1 0.019(2) 0.010(2) 0.012(2) 0.0009(18) -0.0017(17) -0.0028(18)
C2 0.018(2) 0.010(2) 0.015(2) 0.0009(17) 0.0043(18) -0.0026(18)
C3 0.021(2) 0.013(2) 0.021(3) 0.0029(19) 0.000(2) -0.002(2)
C4 0.020(2) 0.020(2) 0.018(3) 0.0003(19) -0.006(2) -0.002(2)
C5 0.031(3) 0.019(2) 0.013(2) 0.010(2) -0.006(2) -0.0004(18)
C6 0.024(3) 0.015(2) 0.018(2) 0.0020(19) 0.0061(19) 0.0006(18)
C7 0.021(2) 0.0110(19) 0.014(2) 0.0001(19) 0.001(2) -0.0041(17)
C8 0.019(2) 0.010(2) 0.017(2) 0.0003(18) 0.0025(19) -0.0021(18)
C9 0.025(2) 0.020(2) 0.017(2) 0.0038(19) 0.007(2) 0.004(2)
C10 0.018(2) 0.018(2) 0.028(3) -0.001(2) 0.007(2) 0.0040(19)
C11 0.012(2) 0.016(2) 0.030(3) 0.0025(18) 0.0025(18) 0.000(2)
C12 0.016(2) 0.015(2) 0.019(3) 0.0033(17) -0.0005(19) 0.003(2)
C13 0.019(2) 0.017(2) 0.023(3) -0.0009(19) 0.003(2) 0.007(2)
C14 0.024(2) 0.019(2) 0.021(3) 0.0007(18) 0.005(2) 0.006(2)
C15 0.022(2) 0.017(2) 0.020(2) -0.0008(19) -0.0014(19) 0.0056(18)
C16 0.019(2) 0.013(2) 0.020(2) -0.003(2) 0.0027(17) 0.002(2)
C17 0.025(2) 0.014(3) 0.023(3) -0.0014(19) 0.0022(19) -0.0012(19)
C18 0.027(2) 0.025(3) 0.028(3) -0.008(2) -0.007(2) 0.007(2)
C19 0.049(3) 0.022(3) 0.019(3) -0.010(2) -0.008(2) -0.002(2)
C20 0.042(3) 0.023(3) 0.021(3) -0.002(2) 0.009(2) -0.003(2)
C21 0.025(2) 0.021(3) 0.023(3) 0.000(2) 0.004(2) -0.004(2)
C22 0.018(2) 0.018(2) 0.011(2) 0.0044(18) -0.0027(18) 0.0003(18)
C23 0.023(2) 0.018(2) 0.017(2) -0.0049(19) -0.0002(18) -0.0005(19)
C24 0.018(2) 0.029(3) 0.017(2) 0.002(2) 0.002(2) -0.0019(19)
C25 0.027(2) 0.026(3) 0.019(3) 0.012(2) -0.0025(19) -0.002(2)
C26 0.029(2) 0.016(2) 0.017(3) 0.004(2) -0.006(2) -0.0017(19)
C27 0.022(2) 0.020(2) 0.015(2) -0.0008(19) -0.0013(19) 0.0033(19)
C28 0.0176(18) 0.016(2) 0.012(2) 0.0003(17) 0.0033(16) 0.000(2)
C29 0.027(2) 0.016(2) 0.018(3) 0.002(2) 0.001(2) -0.0005(19)
C30 0.026(2) 0.028(3) 0.016(2) 0.003(2) -0.0008(18) 0.000(2)
C31 0.023(2) 0.021(2) 0.017(2) 0.002(2) 0.0002(19) -0.006(2)
C32 0.022(2) 0.014(2) 0.025(3) 0.0009(19) 0.002(2) -0.001(2)
C33 0.018(2) 0.021(2) 0.015(3) 0.0046(18) 0.0026(17) 0.0031(19)
C34 0.018(2) 0.013(2) 0.019(2) -0.0028(18) 0.0012(19) 0.0040(19)
C35 0.020(2) 0.022(2) 0.017(3) 0.0032(19) -0.0039(18) -0.0029(19)
C36 0.031(3) 0.025(3) 0.019(3) 0.003(2) 0.000(2) -0.005(2)
C37 0.022(2) 0.015(2) 0.027(3) 0.0048(17) 0.005(2) 0.000(2)
C38 0.021(2) 0.022(3) 0.023(3) 0.003(2) -0.002(2) 0.006(2)
C39 0.020(2) 0.022(2) 0.016(2) 0.000(2) -0.0005(19) 0.0032(18)

loop_
_atom_type_symbol
_atom_type_description
_atom_type_scat_dispersion_real
_atom_type_scat_dispersion_imag
_atom_type_scat_source
C C 0.0033 0.0016 'International Tables Vol C Tables 4.2.6.8 and 6.1.1.4'
H H 0.0000 0.0000 'International Tables Vol C Tables 4.2.6.8 and 6.1.1.4'
P P 0.1023 0.0942 'International Tables Vol C Tables 4.2.6.8 and 6.1.1.4'
Pt Pt -1.7033 8.3905 'International Tables Vol C Tables 4.2.6.8 and 6.1.1.4'

loop_
_geom_angle_atom_site_label_1
_geom_angle_atom_site_label_2
_geom_angle_atom_site_label_3
_geom_angle
P2 Pt1 P1 93.40(4)
C1 Pt1 P1 92.76(12)
C1 Pt1 P2 173.79(12)
C2 Pt1 P1 172.62(12)
C2 Pt1 P2 93.91(12)
C2 Pt1 C1 79.94(16)
C13 P1 Pt1 119.88(15)
C16 P1 Pt1 112.65(13)
C16 P1 C13 100.5(2)
C22 P1 Pt1 111.73(14)
C22 P1 C13 102.2(2)
C22 P1 C16 108.64(19)
C15 P2 Pt1 118.98(14)
C28 P2 Pt1 113.49(13)
C28 P2 C15 101.83(19)
C28 P2 C34 109.30(19)
C34 P2 Pt1 113.99(15)
C34 P2 C15 97.55(19)
C3 C1 Pt1 129.4(3)
C3 C1 C7 116.1(4)
C7 C1 Pt1 114.4(3)
C8 C2 Pt1 114.5(3)
C12 C2 Pt1 128.8(3)
C12 C2 C8 116.6(4)
C1 C3 H3 118.7
C4 C3 C1 122.7(4)
C4 C3 H3 118.7
C3 C4 H4 119.9
C5 C4 C3 120.2(4)
C5 C4 H4 119.9
C4 C5 H5 120.3
C4 C5 C6 119.3(4)
C6 C5 H5 120.3
C5 C6 H6 119.8
C5 C6 C7 120.4(4)
C7 C6 H6 119.8
C1 C7 C8 115.0(4)
C6 C7 C1 121.1(4)
C6 C7 C8 123.9(4)
C2 C8 C7 115.5(4)
C9 C8 C2 121.1(4)
C9 C8 C7 123.3(4)
C8 C9 H9 119.6
C10 C9 C8 120.9(4)
C10 C9 H9 119.6
C9 C10 H10 120.4
C9 C10 C11 119.1(4)
C11 C10 H10 120.4
C10 C11 H11 119.9
C10 C11 C12 120.1(4)
C12 C11 H11 119.9
C2 C12 C11 122.1(4)
C2 C12 H12 118.9
C11 C12 H12 118.9
P1 C13 H13A 108.7
P1 C13 H13B 108.7
H13A C13 H13B 107.6
C14 C13 P1 114.3(3)
C14 C13 H13A 108.7
C14 C13 H13B 108.7
C13 C14 H14A 109.3
C13 C14 H14B 109.3
C13 C14 C15 111.6(4)
H14A C14 H14B 108.0
C15 C14 H14A 109.3
C15 C14 H14B 109.3
P2 C15 H15A 108.6
P2 C15 H15B 108.6
C14 C15 P2 114.6(3)
C14 C15 H15A 108.6
C14 C15 H15B 108.6
H15A C15 H15B 107.6
C17 C16 P1 125.1(3)
C17 C16 C21 119.1(4)
C21 C16 P1 115.6(3)
C16 C17 H17 119.9
C18 C17 C16 120.3(4)
C18 C17 H17 119.9
C17 C18 H18 119.8
C17 C18 C19 120.4(4)
C19 C18 H18 119.8
C18 C19 H19 120.2
C18 C19 C20 119.6(4)
C20 C19 H19 120.2
C19 C20 H20 120.1
C21 C20 C19 119.9(4)
C21 C20 H20 120.1
C16 C21 H21 119.6
C20 C21 C16 120.8(4)
C20 C21 H21 119.6
C23 C22 P1 122.5(3)
C27 C22 P1 119.0(3)
C27 C22 C23 118.5(4)
C22 C23 H23 119.6
C24 C23 C22 120.8(4)
C24 C23 H23 119.6
C23 C24 H24 120.0
C23 C24 C25 119.9(4)
C25 C24 H24 120.0
C24 C25 H25 119.8
C26 C25 C24 120.4(4)
C26 C25 H25 119.8
C25 C26 H26 120.3
C25 C26 C27 119.5(4)
C27 C26 H26 120.3
C22 C27 C26 121.0(4)
C22 C27 H27 119.5
C26 C27 H27 119.5
C29 C28 P2 123.2(3)
C29 C28 C33 118.4(4)
C33 C28 P2 118.4(3)
C28 C29 H29 119.5
C30 C29 C28 120.9(4)
C30 C29 H29 119.5
C29 C30 H30 120.1
C31 C30 C29 119.8(4)
C31 C30 H30 120.1
C30 C31 H31 120.0
C32 C31 C30 120.1(4)
C32 C31 H31 120.0
C31 C32 H32 119.9
C31 C32 C33 120.3(4)
C33 C32 H32 119.9
C28 C33 H33 119.8
C32 C33 C28 120.5(4)
C32 C33 H33 119.8
C35 C34 P2 115.6(3)
C39 C34 P2 125.9(3)
C39 C34 C35 118.2(4)
C34 C35 H35 119.5
C36 C35 C34 121.0(4)
C36 C35 H35 119.5
C35 C36 H36 119.8
C35 C36 C37 120.4(4)
C37 C36 H36 119.8
C36 C37 H37 120.2
C36 C37 C38 119.5(4)
C38 C37 H37 120.2
C37 C38 H38 119.8
C37 C38 C39 120.4(4)
C39 C38 H38 119.8
C34 C39 H39 119.8
C38 C39 C34 120.4(4)
C38 C39 H39 119.8

loop_
_geom_bond_atom_site_label_1
_geom_bond_atom_site_label_2
_geom_bond_distance
Pt1 P1 2.3136(11)
Pt1 P2 2.3030(11)
Pt1 C1 2.085(4)
Pt1 C2 2.081(4)
P1 C13 1.848(4)
P1 C16 1.834(4)
P1 C22 1.824(4)
P2 C15 1.836(4)
P2 C28 1.824(4)
P2 C34 1.834(4)
C1 C3 1.404(5)
C1 C7 1.412(6)
C2 C8 1.411(6)
C2 C12 1.399(5)
C3 H3 0.9500
C3 C4 1.387(6)
C4 H4 0.9500
C4 C5 1.380(6)
C5 H5 0.9500
C5 C6 1.390(6)
C6 H6 0.9500
C6 C7 1.405(6)
C7 C8 1.471(6)
C8 C9 1.400(6)
C9 H9 0.9500
C9 C10 1.385(6)
C10 H10 0.9500
C10 C11 1.385(6)
C11 H11 0.9500
C11 C12 1.401(6)
C12 H12 0.9500
C13 H13A 0.9900
C13 H13B 0.9900
C13 C14 1.520(6)
C14 H14A 0.9900
C14 H14B 0.9900
C14 C15 1.529(6)
C15 H15A 0.9900
C15 H15B 0.9900
C16 C17 1.391(6)
C16 C21 1.391(6)
C17 H17 0.9500
C17 C18 1.386(6)
C18 H18 0.9500
C18 C19 1.386(6)
C19 H19 0.9500
C19 C20 1.392(7)
C20 H20 0.9500
C20 C21 1.382(6)
C21 H21 0.9500
C22 C23 1.402(6)
C22 C27 1.388(6)
C23 H23 0.9500
C23 C24 1.375(6)
C24 H24 0.9500
C24 C25 1.395(6)
C25 H25 0.9500
C25 C26 1.375(6)
C26 H26 0.9500
C26 C27 1.398(6)
C27 H27 0.9500
C28 C29 1.397(6)
C28 C33 1.400(6)
C29 H29 0.9500
C29 C30 1.392(6)
C30 H30 0.9500
C30 C31 1.388(6)
C31 H31 0.9500
C31 C32 1.381(6)
C32 H32 0.9500
C32 C33 1.394(6)
C33 H33 0.9500
C34 C35 1.400(6)
C34 C39 1.395(6)
C35 H35 0.9500
C35 C36 1.381(6)
C36 H36 0.9500
C36 C37 1.381(6)
C37 H37 0.9500
C37 C38 1.386(7)
C38 H38 0.9500
C38 C39 1.393(6)
C39 H39 0.9500

_cod_database_fobs_code 1543902
